data_7712330
loop_
_publ_author_name
'Jung, Mi Hee'

_publ_section_title
;
 Long-Lived Spin-Triplet Excitons in Manganese Complexes for
 Room-Temperature Phosphorescence
;
_journal_name_full 'Dalton Transactions'
_journal_paper_doi 10.1039/D2DT03831E
_journal_year 2023
_chemical_formula_sum 'C12 H30 Br4 Mn N2'
_chemical_formula_weight 576.96
_space_group_crystal_system triclinic
_space_group_IT_number 2
_space_group_name_Hall '-P 1'
_space_group_name_H-M_alt 'P -1'
_atom_sites_solution_hydrogens geom
_audit_creation_method SHELXL-2018/3
_audit_update_record
;
2022-06-11 deposited with the CCDC.	2023-02-16 downloaded from the CCDC.
;
_cell_angle_alpha 82.61(3)
_cell_angle_beta 89.09(3)
_cell_angle_gamma 87.74(3)
_cell_formula_units_Z 4
_cell_length_a 12.203(2)
_cell_length_b 12.945(3)
_cell_length_c 13.940(3)
_cell_measurement_reflns_used 29283
_cell_measurement_temperature 293(2)
_cell_measurement_theta_max 33.749
_cell_measurement_theta_min 0.401
_cell_volume 2182.0(8)
_computing_cell_refinement 'HKL3000sm (Otwinowski & Minor, 1997)'
_computing_data_collection 'PAL BL2D-SMDC Program (Shin et. al, 2016)'
_computing_data_reduction 'HKL3000sm (Otwinowski & Minor, 1997)'
_computing_structure_refinement 'SHELXL-2018/3 (Sheldrick, 2018)'
_computing_structure_solution 'SHELXT 2018/2 (Sheldrick, 2018)'
_diffrn_ambient_temperature 293(2)
_diffrn_measured_fraction_theta_full 0.913
_diffrn_measured_fraction_theta_max 0.726
_diffrn_measurement_device_type 'Rayonix MX225HS CCD area detector'
_diffrn_measurement_method 'omega scan'
_diffrn_radiation_type synchrotron
_diffrn_radiation_wavelength 0.71073
_diffrn_reflns_av_R_equivalents 0.0787
_diffrn_reflns_av_unetI/netI 0.0752
_diffrn_reflns_Laue_measured_fraction_full 0.913
_diffrn_reflns_Laue_measured_fraction_max 0.726
_diffrn_reflns_limit_h_max 18
_diffrn_reflns_limit_h_min -18
_diffrn_reflns_limit_k_max 18
_diffrn_reflns_limit_k_min -18
_diffrn_reflns_limit_l_max 21
_diffrn_reflns_limit_l_min -21
_diffrn_reflns_number 21043
_diffrn_reflns_point_group_measured_fraction_full 0.913
_diffrn_reflns_point_group_measured_fraction_max 0.726
_diffrn_reflns_theta_full 25.242
_diffrn_reflns_theta_max 33.896
_diffrn_reflns_theta_min 1.473
_diffrn_source 'PLSII 2D bending magnet'
_exptl_absorpt_coefficient_mu 7.922
_exptl_absorpt_correction_T_max 1.000
_exptl_absorpt_correction_T_min 0.536
_exptl_absorpt_correction_type empirical
_exptl_absorpt_process_details 'HKL3000sm Scalepack(Otwinowski et.al,2003)'
_exptl_crystal_density_diffrn 1.756
_exptl_crystal_description plate
_exptl_crystal_F_000 1124
_refine_diff_density_max 4.549
_refine_diff_density_min -3.240
_refine_diff_density_rms 0.357
_refine_ls_extinction_coef 0.026(3)
_refine_ls_extinction_expression Fc^*^=kFc[1+0.001xFc^2^\l^3^/sin(2\q)]^-1/4^
_refine_ls_extinction_method 'SHELXL-2018/3 (Sheldrick 2018)'
_refine_ls_goodness_of_fit_ref 1.574
_refine_ls_hydrogen_treatment constr
_refine_ls_matrix_type full
_refine_ls_number_parameters 356
_refine_ls_number_reflns 12828
_refine_ls_number_restraints 0
_refine_ls_restrained_S_all 1.574
_refine_ls_R_factor_all 0.1529
_refine_ls_R_factor_gt 0.1335
_refine_ls_shift/su_max 0.027
_refine_ls_shift/su_mean 0.001
_refine_ls_structure_factor_coef Fsqd
_refine_ls_weighting_details 'w=1/[\s^2^(Fo^2^)+(0.2000P)^2^] where P=(Fo^2^+2Fc^2^)/3'
_refine_ls_weighting_scheme calc
_refine_ls_wR_factor_gt 0.3863
_refine_ls_wR_factor_ref 0.4028
_reflns_Friedel_coverage 0.000
_reflns_number_gt 9288
_reflns_number_total 12828
_reflns_threshold_expression 'I > 2\s(I)'
_cod_data_source_file d2dt03831e2.cif
_cod_data_source_block 100_temmnbr2_2_a_pl
_cod_database_code 7712330
_shelx_shelxl_version_number 2018/3
_shelx_space_group_comment
;
The symmetry employed for this shelxl refinement is uniquely defined
by the following loop, which should always be used as a source of
symmetry information in preference to the above space-group names.
They are only intended as comments.
;

loop_
_space_group_symop_operation_xyz
'x, y, z'
'-x, -y, -z'

loop_
_atom_site_label
_atom_site_type_symbol
_atom_site_fract_x
_atom_site_fract_y
_atom_site_fract_z
_atom_site_U_iso_or_equiv
_atom_site_adp_type
_atom_site_occupancy
_atom_site_site_symmetry_order
_atom_site_calc_flag
_atom_site_refinement_flags_posn
_atom_site_refinement_flags_adp
_atom_site_refinement_flags_occupancy
_atom_site_disorder_assembly
_atom_site_disorder_group
N1 N 0.6359(6) 0.0612(6) 0.3234(6) 0.0415(14) Uani 1 1 d . . . . .
C1 C 0.7095(8) 0.1530(8) 0.3024(8) 0.050(2) Uani 1 1 d . . . . .
H1A H 0.780089 0.134400 0.332073 0.059 Uiso 1 1 calc R U . . .
H1B H 0.721383 0.166940 0.233084 0.059 Uiso 1 1 calc R U . . .
C2 C 0.6643(11) 0.2506(9) 0.3384(9) 0.061(3) Uani 1 1 d . . . . .
H2A H 0.719905 0.301518 0.333153 0.091 Uiso 1 1 calc R U . . .
H2B H 0.641836 0.235086 0.404779 0.091 Uiso 1 1 calc R U . . .
H2C H 0.602394 0.277543 0.300116 0.091 Uiso 1 1 calc R U . . .
C3 C 0.6236(9) 0.0231(9) 0.4299(7) 0.052(2) Uani 1 1 d . . . . .
H3A H 0.586950 0.077510 0.461647 0.063 Uiso 1 1 calc R U . . .
H3B H 0.577485 -0.036832 0.437735 0.063 Uiso 1 1 calc R U . . .
C4 C 0.7319(10) -0.0068(10) 0.4784(9) 0.059(3) Uani 1 1 d . . . . .
H4A H 0.719391 -0.048571 0.539315 0.089 Uiso 1 1 calc R U . . .
H4B H 0.768406 0.055028 0.488903 0.089 Uiso 1 1 calc R U . . .
H4C H 0.776903 -0.046012 0.437719 0.089 Uiso 1 1 calc R U . . .
C5 C 0.5254(8) 0.0805(9) 0.2766(8) 0.053(2) Uani 1 1 d . . . . .
H5A H 0.482052 0.019435 0.293388 0.063 Uiso 1 1 calc R U . . .
H5B H 0.487737 0.138499 0.302416 0.063 Uiso 1 1 calc R U . . .
C6 C 0.5318(11) 0.1044(12) 0.1681(9) 0.068(3) Uani 1 1 d . . . . .
H6A H 0.568130 0.046940 0.141832 0.102 Uiso 1 1 calc R U . . .
H6B H 0.572386 0.166189 0.150816 0.102 Uiso 1 1 calc R U . . .
H6C H 0.459124 0.115119 0.142512 0.102 Uiso 1 1 calc R U . . .
N2 N 0.2545(7) 0.4475(7) 0.5110(7) 0.0512(18) Uani 1 1 d . . . . .
C7 C 0.2979(10) 0.5422(10) 0.4522(9) 0.062(3) Uani 1 1 d . . . . .
H7A H 0.374493 0.528678 0.436590 0.074 Uiso 1 1 calc R U . . .
H7B H 0.294082 0.599616 0.490603 0.074 Uiso 1 1 calc R U . . .
C8 C 0.2359(15) 0.5736(16) 0.3596(12) 0.094(6) Uani 1 1 d . . . . .
H8A H 0.277775 0.621869 0.317193 0.141 Uiso 1 1 calc R U . . .
H8B H 0.166547 0.606080 0.374015 0.141 Uiso 1 1 calc R U . . .
H8C H 0.223951 0.512922 0.328778 0.141 Uiso 1 1 calc R U . . .
C9 C 0.1390(9) 0.4676(10) 0.5433(10) 0.062(3) Uani 1 1 d . . . . .
H9A H 0.090053 0.464071 0.489698 0.075 Uiso 1 1 calc R U . . .
H9B H 0.131777 0.537466 0.561370 0.075 Uiso 1 1 calc R U . . .
C10 C 0.1048(12) 0.3902(13) 0.6280(11) 0.076(4) Uani 1 1 d . . . . .
H10A H 0.035408 0.412800 0.653137 0.114 Uiso 1 1 calc R U . . .
H10B H 0.158997 0.385867 0.677706 0.114 Uiso 1 1 calc R U . . .
H10C H 0.098241 0.322966 0.607126 0.114 Uiso 1 1 calc R U . . .
C11 C 0.2668(10) 0.3496(10) 0.4653(11) 0.065(3) Uani 1 1 d . . . . .
H11A H 0.225492 0.357988 0.405724 0.078 Uiso 1 1 calc R U . . .
H11B H 0.235914 0.293009 0.508328 0.078 Uiso 1 1 calc R U . . .
C12 C 0.3866(10) 0.3207(10) 0.4428(10) 0.062(3) Uani 1 1 d . . . . .
H12A H 0.393667 0.247754 0.436614 0.094 Uiso 1 1 calc R U . . .
H12B H 0.432226 0.335743 0.494385 0.094 Uiso 1 1 calc R U . . .
H12C H 0.409016 0.360581 0.383362 0.094 Uiso 1 1 calc R U . . .
N3 N 0.7535(7) 0.5502(7) -0.0174(7) 0.0513(18) Uani 1 1 d . . . . .
C13 C 0.7796(12) 0.4346(9) 0.0111(10) 0.067(3) Uani 1 1 d . . . . .
H13A H 0.854889 0.425652 0.032846 0.081 Uiso 1 1 calc R U . . .
H13B H 0.773786 0.399050 -0.045613 0.081 Uiso 1 1 calc R U . . .
C14 C 0.7044(16) 0.3830(11) 0.0911(12) 0.081(4) Uani 1 1 d . . . . .
H14A H 0.629221 0.399020 0.073974 0.122 Uiso 1 1 calc R U . . .
H14B H 0.719237 0.408852 0.150942 0.122 Uiso 1 1 calc R U . . .
H14C H 0.717816 0.308845 0.098449 0.122 Uiso 1 1 calc R U . . .
C15 C 0.7828(13) 0.6090(13) 0.0700(11) 0.077(4) Uani 1 1 d . . . . .
H15A H 0.721444 0.606517 0.115229 0.092 Uiso 1 1 calc R U . . .
H15B H 0.845440 0.573494 0.103393 0.092 Uiso 1 1 calc R U . . .
C16 C 0.8079(15) 0.7163(15) 0.0398(12) 0.091(5) Uani 1 1 d . . . . .
H16A H 0.861630 0.719695 -0.011432 0.137 Uiso 1 1 calc R U . . .
H16B H 0.836421 0.745843 0.093593 0.137 Uiso 1 1 calc R U . . .
H16C H 0.742432 0.754721 0.017269 0.137 Uiso 1 1 calc R U . . .
C17 C 0.6408(11) 0.5787(12) -0.0492(11) 0.075(4) Uani 1 1 d . . . . .
H17A H 0.630330 0.653876 -0.055421 0.089 Uiso 1 1 calc R U . . .
H17B H 0.590047 0.548996 0.000095 0.089 Uiso 1 1 calc R U . . .
C18 C 0.6141(16) 0.5428(17) -0.1422(13) 0.102(6) Uani 1 1 d . . . . .
H18A H 0.548655 0.579043 -0.167650 0.153 Uiso 1 1 calc R U . . .
H18B H 0.602744 0.469224 -0.132075 0.153 Uiso 1 1 calc R U . . .
H18C H 0.673697 0.556813 -0.187181 0.153 Uiso 1 1 calc R U . . .
N4 N 0.1164(7) 0.9487(6) 0.1872(6) 0.0470(17) Uani 1 1 d . . . . .
C19 C 0.0445(9) 0.8755(9) 0.1418(9) 0.057(2) Uani 1 1 d . . . . .
H19A H 0.040085 0.897586 0.072753 0.068 Uiso 1 1 calc R U . . .
H19B H -0.029018 0.879376 0.168894 0.068 Uiso 1 1 calc R U . . .
C20 C 0.0891(16) 0.7633(9) 0.1591(12) 0.084(5) Uani 1 1 d . . . . .
H20A H 0.051847 0.726682 0.213571 0.126 Uiso 1 1 calc R U . . .
H20B H 0.166251 0.762481 0.171873 0.126 Uiso 1 1 calc R U . . .
H20C H 0.077441 0.729805 0.102696 0.126 Uiso 1 1 calc R U . . .
C21 C 0.2297(9) 0.9529(9) 0.1466(8) 0.054(2) Uani 1 1 d . . . . .
H21A H 0.265046 0.884194 0.159346 0.065 Uiso 1 1 calc R U . . .
H21B H 0.270830 1.000108 0.179615 0.065 Uiso 1 1 calc R U . . .
C22 C 0.2341(11) 0.9887(11) 0.0383(9) 0.063(3) Uani 1 1 d . . . . .
H22A H 0.307317 1.007750 0.019661 0.095 Uiso 1 1 calc R U . . .
H22B H 0.184560 1.047779 0.023059 0.095 Uiso 1 1 calc R U . . .
H22C H 0.213057 0.932993 0.003976 0.095 Uiso 1 1 calc R U . . .
C23 C 0.1198(9) 0.9275(10) 0.2957(8) 0.058(3) Uani 1 1 d . . . . .
H23A H 0.167772 0.976335 0.319420 0.070 Uiso 1 1 calc R U . . .
H23B H 0.151119 0.857828 0.314113 0.070 Uiso 1 1 calc R U . . .
C24 C 0.0088(9) 0.9362(9) 0.3436(9) 0.057(2) Uani 1 1 d . . . . .
H24A H 0.016365 0.921634 0.412489 0.085 Uiso 1 1 calc R U . . .
H24B H -0.038828 0.887057 0.321558 0.085 Uiso 1 1 calc R U . . .
H24C H -0.021984 1.005547 0.327209 0.085 Uiso 1 1 calc R U . . .
Br1 Br 0.45853(11) 0.76351(10) 0.08466(8) 0.0634(4) Uani 1 1 d . . . . .
Br2 Br 0.71585(9) 0.83653(10) 0.25453(11) 0.0650(4) Uani 1 1 d . . . . .
Br3 Br 0.40510(8) 0.81306(8) 0.36686(7) 0.0501(3) Uani 1 1 d . . . . .
Br4 Br 0.58153(8) 0.55269(7) 0.30308(8) 0.0497(3) Uani 1 1 d . . . . .
Mn1 Mn 0.53721(12) 0.74450(11) 0.24871(11) 0.0468(3) Uani 1 1 d . . . . .
Br5 Br 0.04357(9) 0.45464(8) 0.17891(8) 0.0527(3) Uani 1 1 d . . . . .
Br6 Br 0.24189(9) 0.20185(11) 0.25011(9) 0.0648(4) Uani 1 1 d . . . . .
Br7 Br -0.03613(9) 0.24815(9) 0.41552(7) 0.0544(3) Uani 1 1 d . . . . .
Br8 Br -0.05017(7) 0.16411(7) 0.13370(7) 0.0455(3) Uani 1 1 d . . . . .
Mn2 Mn 0.04556(12) 0.26540(11) 0.24993(11) 0.0458(3) Uani 1 1 d . . . . .

loop_
_atom_site_aniso_label
_atom_site_aniso_U_11
_atom_site_aniso_U_22
_atom_site_aniso_U_33
_atom_site_aniso_U_23
_atom_site_aniso_U_13
_atom_site_aniso_U_12
N1 0.043(3) 0.035(4) 0.047(4) -0.004(3) -0.004(3) -0.008(3)
C1 0.051(4) 0.047(5) 0.048(5) 0.003(4) -0.003(4) -0.010(4)
C2 0.072(6) 0.042(5) 0.067(7) -0.003(4) -0.013(6) -0.003(5)
C3 0.063(5) 0.056(6) 0.035(4) 0.004(4) -0.005(4) -0.007(4)
C4 0.062(6) 0.059(6) 0.057(6) -0.002(5) -0.022(5) -0.004(5)
C5 0.048(4) 0.050(5) 0.059(6) 0.000(4) -0.012(4) -0.006(4)
C6 0.065(6) 0.085(9) 0.050(5) 0.006(5) -0.014(5) -0.003(6)
N2 0.047(4) 0.049(5) 0.057(5) -0.003(4) -0.019(4) -0.002(3)
C7 0.064(6) 0.054(6) 0.066(6) 0.004(5) -0.027(5) -0.011(5)
C8 0.091(10) 0.110(13) 0.076(9) 0.024(9) -0.038(8) -0.039(9)
C9 0.054(5) 0.061(7) 0.075(7) -0.019(6) -0.023(5) 0.013(5)
C10 0.063(7) 0.094(10) 0.070(8) -0.005(7) -0.024(6) 0.004(6)
C11 0.058(6) 0.057(7) 0.086(9) -0.030(6) 0.001(6) -0.013(5)
C12 0.058(5) 0.066(7) 0.063(6) -0.006(5) -0.017(5) -0.001(5)
N3 0.054(4) 0.040(4) 0.060(5) -0.004(3) -0.010(4) -0.008(3)
C13 0.084(8) 0.047(6) 0.067(7) 0.001(5) -0.019(6) 0.018(5)
C14 0.110(11) 0.058(8) 0.069(8) 0.016(6) -0.009(8) 0.007(7)
C15 0.077(8) 0.088(10) 0.068(8) -0.012(7) -0.020(7) -0.013(7)
C16 0.097(11) 0.119(14) 0.066(8) -0.029(9) 0.016(8) -0.054(10)
C17 0.056(6) 0.090(10) 0.069(8) 0.019(7) -0.013(6) 0.001(6)
C18 0.101(12) 0.128(15) 0.081(10) -0.007(10) -0.037(9) -0.049(11)
N4 0.055(4) 0.037(4) 0.049(4) -0.003(3) -0.017(3) -0.002(3)
C19 0.058(5) 0.053(6) 0.060(6) -0.008(5) -0.022(5) -0.008(4)
C20 0.124(13) 0.032(6) 0.097(11) -0.010(6) -0.028(10) -0.002(6)
C21 0.053(5) 0.056(6) 0.054(5) -0.010(4) -0.011(4) -0.002(4)
C22 0.066(6) 0.073(8) 0.051(5) -0.007(5) -0.005(5) -0.005(5)
C23 0.055(5) 0.069(7) 0.049(5) 0.000(5) -0.026(4) -0.008(4)
C24 0.057(5) 0.046(5) 0.065(6) 0.000(4) -0.013(5) -0.001(4)
Br1 0.0799(7) 0.0637(7) 0.0440(5) -0.0010(4) -0.0148(5) 0.0179(5)
Br2 0.0526(5) 0.0509(6) 0.0961(10) -0.0248(6) -0.0042(6) -0.0071(4)
Br3 0.0542(5) 0.0481(6) 0.0475(5) -0.0039(4) -0.0123(4) 0.0012(4)
Br4 0.0551(5) 0.0375(5) 0.0564(5) -0.0030(4) -0.0220(4) -0.0023(3)
Mn1 0.0514(7) 0.0396(7) 0.0492(7) -0.0035(5) -0.0126(6) -0.0023(5)
Br5 0.0562(5) 0.0386(5) 0.0631(6) -0.0039(4) -0.0055(5) -0.0067(4)
Br6 0.0519(5) 0.0784(8) 0.0654(7) -0.0154(6) -0.0216(5) 0.0093(5)
Br7 0.0661(6) 0.0524(6) 0.0444(5) -0.0010(4) -0.0127(4) -0.0111(4)
Br8 0.0490(5) 0.0418(5) 0.0457(5) -0.0031(3) -0.0169(4) -0.0036(3)
Mn2 0.0491(7) 0.0410(7) 0.0472(7) -0.0030(5) -0.0159(6) -0.0042(5)

loop_
_atom_type_symbol
_atom_type_description
_atom_type_scat_dispersion_real
_atom_type_scat_dispersion_imag
_atom_type_scat_source
C C 0.0033 0.0016 'International Tables Vol C Tables 4.2.6.8 and 6.1.1.4'
H H 0.0000 0.0000 'International Tables Vol C Tables 4.2.6.8 and 6.1.1.4'
Br Br -0.2901 2.4595 'International Tables Vol C Tables 4.2.6.8 and 6.1.1.4'
Mn Mn 0.3368 0.7283 'International Tables Vol C Tables 4.2.6.8 and 6.1.1.4'
N N 0.0061 0.0033 'International Tables Vol C Tables 4.2.6.8 and 6.1.1.4'

loop_
_geom_angle_atom_site_label_1
_geom_angle_atom_site_label_2
_geom_angle_atom_site_label_3
_geom_angle
_geom_angle_site_symmetry_1
_geom_angle_site_symmetry_3
_geom_angle_publ_flag
C5 N1 C3 110.7(8) . . ?
C5 N1 C1 112.9(7) . . ?
C3 N1 C1 113.6(7) . . ?
C2 C1 N1 113.9(9) . . ?
C2 C1 H1A 108.8 . . ?
N1 C1 H1A 108.8 . . ?
C2 C1 H1B 108.8 . . ?
N1 C1 H1B 108.8 . . ?
H1A C1 H1B 107.7 . . ?
C1 C2 H2A 109.5 . . ?
C1 C2 H2B 109.5 . . ?
H2A C2 H2B 109.5 . . ?
C1 C2 H2C 109.5 . . ?
H2A C2 H2C 109.5 . . ?
H2B C2 H2C 109.5 . . ?
C4 C3 N1 112.8(9) . . ?
C4 C3 H3A 109.0 . . ?
N1 C3 H3A 109.0 . . ?
C4 C3 H3B 109.0 . . ?
N1 C3 H3B 109.0 . . ?
H3A C3 H3B 107.8 . . ?
C3 C4 H4A 109.5 . . ?
C3 C4 H4B 109.5 . . ?
H4A C4 H4B 109.5 . . ?
C3 C4 H4C 109.5 . . ?
H4A C4 H4C 109.5 . . ?
H4B C4 H4C 109.5 . . ?
C6 C5 N1 113.4(9) . . ?
C6 C5 H5A 108.9 . . ?
N1 C5 H5A 108.9 . . ?
C6 C5 H5B 108.9 . . ?
N1 C5 H5B 108.9 . . ?
H5A C5 H5B 107.7 . . ?
C5 C6 H6A 109.5 . . ?
C5 C6 H6B 109.5 . . ?
H6A C6 H6B 109.5 . . ?
C5 C6 H6C 109.5 . . ?
H6A C6 H6C 109.5 . . ?
H6B C6 H6C 109.5 . . ?
C11 N2 C7 115.0(11) . . ?
C11 N2 C9 112.0(8) . . ?
C7 N2 C9 110.8(9) . . ?
N2 C7 C8 113.0(10) . . ?
N2 C7 H7A 109.0 . . ?
C8 C7 H7A 109.0 . . ?
N2 C7 H7B 109.0 . . ?
C8 C7 H7B 109.0 . . ?
H7A C7 H7B 107.8 . . ?
C7 C8 H8A 109.5 . . ?
C7 C8 H8B 109.5 . . ?
H8A C8 H8B 109.5 . . ?
C7 C8 H8C 109.5 . . ?
H8A C8 H8C 109.5 . . ?
H8B C8 H8C 109.5 . . ?
N2 C9 C10 112.4(10) . . ?
N2 C9 H9A 109.1 . . ?
C10 C9 H9A 109.1 . . ?
N2 C9 H9B 109.1 . . ?
C10 C9 H9B 109.1 . . ?
H9A C9 H9B 107.9 . . ?
C9 C10 H10A 109.5 . . ?
C9 C10 H10B 109.5 . . ?
H10A C10 H10B 109.5 . . ?
C9 C10 H10C 109.5 . . ?
H10A C10 H10C 109.5 . . ?
H10B C10 H10C 109.5 . . ?
N2 C11 C12 112.8(9) . . ?
N2 C11 H11A 109.0 . . ?
C12 C11 H11A 109.0 . . ?
N2 C11 H11B 109.0 . . ?
C12 C11 H11B 109.0 . . ?
H11A C11 H11B 107.8 . . ?
C11 C12 H12A 109.5 . . ?
C11 C12 H12B 109.5 . . ?
H12A C12 H12B 109.5 . . ?
C11 C12 H12C 109.5 . . ?
H12A C12 H12C 109.5 . . ?
H12B C12 H12C 109.5 . . ?
C17 N3 C13 116.2(10) . . ?
C17 N3 C15 110.4(11) . . ?
C13 N3 C15 108.0(10) . . ?
N3 C13 C14 114.0(11) . . ?
N3 C13 H13A 108.8 . . ?
C14 C13 H13A 108.8 . . ?
N3 C13 H13B 108.8 . . ?
C14 C13 H13B 108.8 . . ?
H13A C13 H13B 107.7 . . ?
C13 C14 H14A 109.5 . . ?
C13 C14 H14B 109.5 . . ?
H14A C14 H14B 109.5 . . ?
C13 C14 H14C 109.5 . . ?
H14A C14 H14C 109.5 . . ?
H14B C14 H14C 109.5 . . ?
C16 C15 N3 112.4(13) . . ?
C16 C15 H15A 109.1 . . ?
N3 C15 H15A 109.1 . . ?
C16 C15 H15B 109.1 . . ?
N3 C15 H15B 109.1 . . ?
H15A C15 H15B 107.9 . . ?
C15 C16 H16A 109.5 . . ?
C15 C16 H16B 109.5 . . ?
H16A C16 H16B 109.5 . . ?
C15 C16 H16C 109.5 . . ?
H16A C16 H16C 109.5 . . ?
H16B C16 H16C 109.5 . . ?
N3 C17 C18 113.6(15) . . ?
N3 C17 H17A 108.9 . . ?
C18 C17 H17A 108.9 . . ?
N3 C17 H17B 108.9 . . ?
C18 C17 H17B 108.9 . . ?
H17A C17 H17B 107.7 . . ?
C17 C18 H18A 109.5 . . ?
C17 C18 H18B 109.5 . . ?
H18A C18 H18B 109.5 . . ?
C17 C18 H18C 109.5 . . ?
H18A C18 H18C 109.5 . . ?
H18B C18 H18C 109.5 . . ?
C21 N4 C23 110.0(8) . . ?
C21 N4 C19 113.5(8) . . ?
C23 N4 C19 113.5(9) . . ?
N4 C19 C20 111.8(10) . . ?
N4 C19 H19A 109.3 . . ?
C20 C19 H19A 109.3 . . ?
N4 C19 H19B 109.3 . . ?
C20 C19 H19B 109.3 . . ?
H19A C19 H19B 107.9 . . ?
C19 C20 H20A 109.5 . . ?
C19 C20 H20B 109.5 . . ?
H20A C20 H20B 109.5 . . ?
C19 C20 H20C 109.5 . . ?
H20A C20 H20C 109.5 . . ?
H20B C20 H20C 109.5 . . ?
N4 C21 C22 113.5(9) . . ?
N4 C21 H21A 108.9 . . ?
C22 C21 H21A 108.9 . . ?
N4 C21 H21B 108.9 . . ?
C22 C21 H21B 108.9 . . ?
H21A C21 H21B 107.7 . . ?
C21 C22 H22A 109.5 . . ?
C21 C22 H22B 109.5 . . ?
H22A C22 H22B 109.5 . . ?
C21 C22 H22C 109.5 . . ?
H22A C22 H22C 109.5 . . ?
H22B C22 H22C 109.5 . . ?
N4 C23 C24 113.5(8) . . ?
N4 C23 H23A 108.9 . . ?
C24 C23 H23A 108.9 . . ?
N4 C23 H23B 108.9 . . ?
C24 C23 H23B 108.9 . . ?
H23A C23 H23B 107.7 . . ?
C23 C24 H24A 109.5 . . ?
C23 C24 H24B 109.5 . . ?
H24A C24 H24B 109.5 . . ?
C23 C24 H24C 109.5 . . ?
H24A C24 H24C 109.5 . . ?
H24B C24 H24C 109.5 . . ?
Br1 Mn1 Br3 111.04(7) . . ?
Br1 Mn1 Br2 112.90(8) . . ?
Br3 Mn1 Br2 108.44(7) . . ?
Br1 Mn1 Br4 108.95(7) . . ?
Br3 Mn1 Br4 109.21(7) . . ?
Br2 Mn1 Br4 106.14(7) . . ?
Br7 Mn2 Br6 112.13(7) . . ?
Br7 Mn2 Br5 109.90(7) . . ?
Br6 Mn2 Br5 106.35(8) . . ?
Br7 Mn2 Br8 114.15(7) . . ?
Br6 Mn2 Br8 105.54(7) . . ?
Br5 Mn2 Br8 108.37(6) . . ?

loop_
_geom_bond_atom_site_label_1
_geom_bond_atom_site_label_2
_geom_bond_distance
_geom_bond_site_symmetry_2
_geom_bond_publ_flag
N1 C5 1.506(12) . ?
N1 C3 1.509(12) . ?
N1 C1 1.513(12) . ?
C1 C2 1.500(16) . ?
C1 H1A 0.9700 . ?
C1 H1B 0.9700 . ?
C2 H2A 0.9600 . ?
C2 H2B 0.9600 . ?
C2 H2C 0.9600 . ?
C3 C4 1.509(15) . ?
C3 H3A 0.9700 . ?
C3 H3B 0.9700 . ?
C4 H4A 0.9600 . ?
C4 H4B 0.9600 . ?
C4 H4C 0.9600 . ?
C5 C6 1.505(16) . ?
C5 H5A 0.9700 . ?
C5 H5B 0.9700 . ?
C6 H6A 0.9600 . ?
C6 H6B 0.9600 . ?
C6 H6C 0.9600 . ?
N2 C11 1.492(14) . ?
N2 C7 1.494(15) . ?
N2 C9 1.496(15) . ?
C7 C8 1.508(18) . ?
C7 H7A 0.9700 . ?
C7 H7B 0.9700 . ?
C8 H8A 0.9600 . ?
C8 H8B 0.9600 . ?
C8 H8C 0.9600 . ?
C9 C10 1.51(2) . ?
C9 H9A 0.9700 . ?
C9 H9B 0.9700 . ?
C10 H10A 0.9600 . ?
C10 H10B 0.9600 . ?
C10 H10C 0.9600 . ?
C11 C12 1.532(17) . ?
C11 H11A 0.9700 . ?
C11 H11B 0.9700 . ?
C12 H12A 0.9600 . ?
C12 H12B 0.9600 . ?
C12 H12C 0.9600 . ?
N3 C17 1.470(15) . ?
N3 C13 1.521(14) . ?
N3 C15 1.570(16) . ?
C13 C14 1.53(2) . ?
C13 H13A 0.9700 . ?
C13 H13B 0.9700 . ?
C14 H14A 0.9600 . ?
C14 H14B 0.9600 . ?
C14 H14C 0.9600 . ?
C15 C16 1.44(2) . ?
C15 H15A 0.9700 . ?
C15 H15B 0.9700 . ?
C16 H16A 0.9600 . ?
C16 H16B 0.9600 . ?
C16 H16C 0.9600 . ?
C17 C18 1.48(2) . ?
C17 H17A 0.9700 . ?
C17 H17B 0.9700 . ?
C18 H18A 0.9600 . ?
C18 H18B 0.9600 . ?
C18 H18C 0.9600 . ?
N4 C21 1.486(15) . ?
N4 C23 1.503(14) . ?
N4 C19 1.518(13) . ?
C19 C20 1.522(17) . ?
C19 H19A 0.9700 . ?
C19 H19B 0.9700 . ?
C20 H20A 0.9600 . ?
C20 H20B 0.9600 . ?
C20 H20C 0.9600 . ?
C21 C22 1.521(16) . ?
C21 H21A 0.9700 . ?
C21 H21B 0.9700 . ?
C22 H22A 0.9600 . ?
C22 H22B 0.9600 . ?
C22 H22C 0.9600 . ?
C23 C24 1.508(17) . ?
C23 H23A 0.9700 . ?
C23 H23B 0.9700 . ?
C24 H24A 0.9600 . ?
C24 H24B 0.9600 . ?
C24 H24C 0.9600 . ?
Br1 Mn1 2.4736(19) . ?
Br2 Mn1 2.5324(19) . ?
Br3 Mn1 2.506(2) . ?
Br4 Mn1 2.5407(19) . ?
Br5 Mn2 2.5207(19) . ?
Br6 Mn2 2.5022(19) . ?
Br7 Mn2 2.487(2) . ?
Br8 Mn2 2.5371(17) . ?

loop_
_geom_torsion_atom_site_label_1
_geom_torsion_atom_site_label_2
_geom_torsion_atom_site_label_3
_geom_torsion_atom_site_label_4
_geom_torsion
_geom_torsion_site_symmetry_1
_geom_torsion_site_symmetry_2
_geom_torsion_site_symmetry_3
_geom_torsion_site_symmetry_4
_geom_torsion_publ_flag
C5 N1 C1 C2 61.1(11) . . . . ?
C3 N1 C1 C2 -66.1(11) . . . . ?
C5 N1 C3 C4 174.7(9) . . . . ?
C1 N1 C3 C4 -56.9(12) . . . . ?
C3 N1 C5 C6 -172.0(10) . . . . ?
C1 N1 C5 C6 59.3(12) . . . . ?
C11 N2 C7 C8 65.2(16) . . . . ?
C9 N2 C7 C8 -63.1(16) . . . . ?
C11 N2 C9 C10 69.2(14) . . . . ?
C7 N2 C9 C10 -160.9(10) . . . . ?
C7 N2 C11 C12 59.2(14) . . . . ?
C9 N2 C11 C12 -173.1(11) . . . . ?
C17 N3 C13 C14 -56.5(16) . . . . ?
C15 N3 C13 C14 68.1(15) . . . . ?
C17 N3 C15 C16 -77.6(16) . . . . ?
C13 N3 C15 C16 154.4(13) . . . . ?
C13 N3 C17 C18 -67.7(16) . . . . ?
C15 N3 C17 C18 168.9(13) . . . . ?
C21 N4 C19 C20 62.1(14) . . . . ?
C23 N4 C19 C20 -64.5(14) . . . . ?
C23 N4 C21 C22 -172.1(10) . . . . ?
C19 N4 C21 C22 59.5(12) . . . . ?
C21 N4 C23 C24 172.2(9) . . . . ?
C19 N4 C23 C24 -59.3(13) . . . . ?
